data_4076182
loop_
_publ_author_name
'de Fr\'emont, Pierre'
'Scott, Natalie M.'
'Stevens, Edwin D.'
'Ramnial, Taramatee'
'Lightbody, Owen C.'
'Macdonald, Charles L. B.'
'Clyburne, Jason A. C.'
'Abernethy, Colin D.'
'Nolan, Steven P.'

_publ_section_title
;
 Synthesis of Well-DefinedN-Heterocyclic Carbene Silver(I) Complexes
;
_journal_issue 26
_journal_name_full Organometallics
_journal_page_first 6301
_journal_paper_doi 10.1021/om050735i
_journal_volume 24
_journal_year 2005
_chemical_formula_sum 'C11 H18 Ag Cl N2'
_chemical_formula_weight 321.59
_chemical_name_systematic
; 
 ? 
;
_space_group_IT_number 92
_symmetry_cell_setting tetragonal
_symmetry_space_group_name_Hall 'P 4abw 2nw'
_symmetry_space_group_name_H-M 'P 41 21 2'
_atom_sites_solution_hydrogens geom
_atom_sites_solution_primary direct
_atom_sites_solution_secondary difmap
_audit_creation_method SHELXL-97
_cell_angle_alpha 90.00
_cell_angle_beta 90.00
_cell_angle_gamma 90.00
_cell_formula_units_Z 4
_cell_length_a 8.1431(2)
_cell_length_b 8.1431(2)
_cell_length_c 20.5450(8)
_cell_measurement_reflns_used 22326
_cell_measurement_temperature 150(2)
_cell_measurement_theta_max 30.511
_cell_measurement_theta_min 2.501
_cell_volume 1362.34(7)
_computing_cell_refinement 'Bruker SMART'
_computing_data_collection 'Bruker SMART'
_computing_data_reduction 'Bruker SAINT'
_computing_molecular_graphics 'Bruker SHELXTL'
_computing_publication_material 'Bruker SHELXTL'
_computing_structure_refinement 'SHELXL-97 (Sheldrick, 1997)'
_computing_structure_solution 'SHELXS-97 (Sheldrick, 1990)'
_diffrn_ambient_temperature 150(2)
_diffrn_measured_fraction_theta_full 1.000
_diffrn_measured_fraction_theta_max 1.000
_diffrn_measurement_device_type 'CCD area detector'
_diffrn_measurement_method 'phi and omega scans'
_diffrn_radiation_monochromator graphite
_diffrn_radiation_source 'fine-focus sealed tube'
_diffrn_radiation_type MoK\a
_diffrn_radiation_wavelength 0.71073
_diffrn_reflns_av_R_equivalents 0.0152
_diffrn_reflns_av_sigmaI/netI 0.0071
_diffrn_reflns_limit_h_max 9
_diffrn_reflns_limit_h_min -9
_diffrn_reflns_limit_k_max 9
_diffrn_reflns_limit_k_min -9
_diffrn_reflns_limit_l_max 24
_diffrn_reflns_limit_l_min -24
_diffrn_reflns_number 15153
_diffrn_reflns_theta_full 24.99
_diffrn_reflns_theta_max 24.99
_diffrn_reflns_theta_min 2.69
_exptl_absorpt_coefficient_mu 1.649
_exptl_absorpt_correction_T_max 1.000000
_exptl_absorpt_correction_T_min 0.857833
_exptl_absorpt_correction_type empirical
_exptl_crystal_colour Colorless
_exptl_crystal_density_diffrn 1.568
_exptl_crystal_density_method 'not measured'
_exptl_crystal_description Prism
_exptl_crystal_F_000 648
_exptl_crystal_size_max 0.7
_exptl_crystal_size_mid 0.6
_exptl_crystal_size_min 0.5
_refine_diff_density_max 0.561
_refine_diff_density_min -0.315
_refine_diff_density_rms 0.065
_refine_ls_abs_structure_details 'Flack H D (1983), Acta Cryst. A39, 876-881'
_refine_ls_abs_structure_Flack 0.02(4)
_refine_ls_extinction_coef 0.0091(5)
_refine_ls_extinction_expression Fc^*^=kFc[1+0.001xFc^2^\l^3^/sin(2\q)]^-1/4^
_refine_ls_extinction_method SHELXL
_refine_ls_goodness_of_fit_ref 1.393
_refine_ls_hydrogen_treatment mixed
_refine_ls_matrix_type full
_refine_ls_number_parameters 74
_refine_ls_number_reflns 1206
_refine_ls_number_restraints 53
_refine_ls_restrained_S_all 1.365
_refine_ls_R_factor_all 0.0145
_refine_ls_R_factor_gt 0.0144
_refine_ls_shift/su_max 0.000
_refine_ls_shift/su_mean 0.000
_refine_ls_structure_factor_coef Fsqd
_refine_ls_weighting_details 'calc w=1/[\s^2^(Fo^2^)+(0.0187P)^2^+0.6497P] where P=(Fo^2^+2Fc^2^)/3'
_refine_ls_weighting_scheme calc
_refine_ls_wR_factor_gt 0.0453
_refine_ls_wR_factor_ref 0.0453
_reflns_number_gt 1203
_reflns_number_total 1206
_reflns_threshold_expression >2sigma(I)
_cod_data_source_file om050735isi20050825_013844.cif
_cod_data_source_block nol274m
_cod_depositor_comments
;
The following automatic conversions were performed:

'_symmetry_cell_setting' value 'Tetragonal' changed to 'tetragonal'
according to /home/saulius/struct/CIF-dictionaries/cif_core.dic
dictionary named 'cif_core.dic' version 2.4.1 from
2010-06-29.

'_exptl_absorpt_correction_type' value 'Empirical'
changed to 'empirical' according to
/home/saulius/struct/CIF-dictionaries/cif_core.dic dictionary named
'cif_core.dic' version 2.4.1 from 2010-06-29.

Automatic conversion script
Id: cif_fix_values 1715 2011-07-08 13:25:40Z adriana 
;
_cod_original_sg_symbol_H-M P4(1)2(1)2
_cod_database_code 4076182

loop_
_symmetry_equiv_pos_as_xyz
'x, y, z'
'-y+1/2, x+1/2, z+1/4'
'-x, -y, z+1/2'
'y+1/2, -x+1/2, z+3/4'
'x+1/2, -y+1/2, -z+3/4'
'-x+1/2, y+1/2, -z+1/4'
'y, x, -z'
'-y, -x, -z+1/2'

loop_
_atom_site_label
_atom_site_type_symbol
_atom_site_fract_x
_atom_site_fract_y
_atom_site_fract_z
_atom_site_U_iso_or_equiv
_atom_site_adp_type
_atom_site_occupancy
_atom_site_symmetry_multiplicity
_atom_site_calc_flag
_atom_site_refinement_flags
Ag1 Ag 0.39560(2) 0.39560(2) 0.0000 0.02200(10) Uani 1 2 d SU
Cl1 Cl 0.59692(7) 0.59692(7) 0.0000 0.02639(17) Uani 1 2 d SU
N1 N 0.0864(3) 0.2002(3) 0.04131(9) 0.0226(4) Uani 1 1 d U
C1 C 0.2144(3) 0.2144(3) 0.0000 0.0220(6) Uani 1 2 d SU
C2 C -0.0082(3) 0.0637(3) 0.02592(11) 0.0254(6) Uani 1 1 d U
C3 C 0.0484(3) 0.3170(3) 0.09497(11) 0.0275(6) Uani 1 1 d U
C4 C 0.1911(3) 0.3320(4) 0.14200(12) 0.0314(6) Uani 1 1 d U
H4A H 0.2206 0.2229 0.1583 0.047 Uiso 1 1 calc R
H4B H 0.1593 0.4025 0.1786 0.047 Uiso 1 1 calc R
H4C H 0.2855 0.3804 0.1195 0.047 Uiso 1 1 calc R
C5 C -0.0025(3) 0.4826(4) 0.06698(14) 0.0370(6) Uani 1 1 d U
H5A H 0.0846 0.5240 0.0384 0.056 Uiso 1 1 calc R
H5B H -0.0208 0.5606 0.1026 0.056 Uiso 1 1 calc R
H5C H -0.1041 0.4697 0.0419 0.056 Uiso 1 1 calc R
C6 C -0.1607(3) 0.0174(4) 0.06232(13) 0.0391(7) Uani 1 1 d U
H6A H -0.2046 -0.0855 0.0448 0.059 Uiso 1 1 calc R
H6B H -0.2429 0.1046 0.0575 0.059 Uiso 1 1 calc R
H6C H -0.1345 0.0030 0.1085 0.059 Uiso 1 1 calc R

loop_
_atom_site_aniso_label
_atom_site_aniso_U_11
_atom_site_aniso_U_22
_atom_site_aniso_U_33
_atom_site_aniso_U_23
_atom_site_aniso_U_13
_atom_site_aniso_U_12
Ag1 0.02297(12) 0.02297(12) 0.02006(14) -0.00284(9) 0.00284(9) -0.00346(11)
Cl1 0.0256(2) 0.0256(2) 0.0279(4) -0.0002(3) 0.0002(3) -0.0047(4)
N1 0.0232(10) 0.0282(11) 0.0164(9) -0.0018(8) 0.0011(8) -0.0042(8)
C1 0.0262(10) 0.0262(10) 0.0137(14) 0.0006(10) -0.0006(10) -0.0002(12)
C2 0.0266(12) 0.0316(13) 0.0178(10) 0.0026(9) -0.0041(9) -0.0110(10)
C3 0.0263(12) 0.0369(14) 0.0194(11) -0.0075(11) 0.0052(9) -0.0040(11)
C4 0.0365(14) 0.0390(15) 0.0187(12) -0.0027(10) -0.0016(10) -0.0024(12)
C5 0.0326(15) 0.0447(16) 0.0338(14) -0.0086(12) -0.0023(11) 0.0119(14)
C6 0.0349(15) 0.0578(19) 0.0245(13) 0.0021(13) -0.0010(11) -0.0216(15)

loop_
_atom_type_symbol
_atom_type_description
_atom_type_scat_dispersion_real
_atom_type_scat_dispersion_imag
_atom_type_scat_source
C C 0.0033 0.0016 'International Tables Vol C Tables 4.2.6.8 and 6.1.1.4'
H H 0.0000 0.0000 'International Tables Vol C Tables 4.2.6.8 and 6.1.1.4'
N N 0.0061 0.0033 'International Tables Vol C Tables 4.2.6.8 and 6.1.1.4'
Cl Cl 0.1484 0.1585 'International Tables Vol C Tables 4.2.6.8 and 6.1.1.4'
Ag Ag -0.8971 1.1015 'International Tables Vol C Tables 4.2.6.8 and 6.1.1.4'

loop_
_geom_angle_atom_site_label_1
_geom_angle_atom_site_label_2
_geom_angle_atom_site_label_3
_geom_angle
_geom_angle_site_symmetry_1
_geom_angle_site_symmetry_3
C1 Ag1 Cl1 180.00(9) . .
C1 N1 C2 110.7(2) . .
C1 N1 C3 124.9(2) . .
C2 N1 C3 124.4(2) . .
N1 C1 N1 105.3(3) . 7
N1 C1 Ag1 127.36(14) . .
N1 C1 Ag1 127.35(14) 7 .
C2 C2 N1 106.65(13) 7 .
C2 C2 C6 130.16(15) 7 .
N1 C2 C6 123.2(2) . .
N1 C3 C4 111.4(2) . .
N1 C3 C5 110.0(2) . .
C4 C3 C5 112.2(2) . .

loop_
_geom_bond_atom_site_label_1
_geom_bond_atom_site_label_2
_geom_bond_distance
_geom_bond_site_symmetry_2
Ag1 C1 2.087(3) .
Ag1 Cl1 2.3184(8) .
N1 C1 1.349(3) .
N1 C2 1.389(3) .
N1 C3 1.489(3) .
C1 N1 1.349(3) 7
C2 C2 1.349(5) 7
C2 C6 1.498(3) .
C3 C4 1.516(4) .
C3 C5 1.523(4) .
